data_7250431
loop_
_publ_author_name
'Rasphone, Arigna'
'Zhang, Hong-Chuan'
'Lee, Yun-Syuan'
'Ye, Yu-Hui'
'Kuo, Ying-Tong'
'Lai, Yi-Fang'
'Chen, Zhi-Ling'
'Wang, Song-Wei'
'Chen, Jhy-Der'

_publ_section_title
;
 Zn(ii), Cd(ii) and Hg(ii) halide coordination polymers supported by
 bis-pyridyl-bis-amide: structural diversity and structural transformation
;
_journal_issue 25
_journal_name_full CrystEngComm
_journal_page_first 4404
_journal_page_last 4414
_journal_paper_doi 10.1039/D5CE00465A
_journal_volume 27
_journal_year 2025
_chemical_formula_sum 'C18 H22 Hg2 I4 N4 O2'
_chemical_formula_weight 1235.17
_space_group_crystal_system monoclinic
_space_group_IT_number 15
_space_group_name_Hall '-C 2yc'
_space_group_name_H-M_alt 'C 1 2/c 1'
_atom_sites_solution_hydrogens geom
_audit_creation_method SHELXL-2018/3
_audit_update_record
;
2025-04-21 deposited with the CCDC.	2025-05-22 downloaded from the CCDC.
;
_cell_angle_alpha 90
_cell_angle_beta 116.5188(16)
_cell_angle_gamma 90
_cell_formula_units_Z 4
_cell_length_a 38.197(2)
_cell_length_b 4.6289(2)
_cell_length_c 17.4981(9)
_cell_measurement_reflns_used 7266
_cell_measurement_temperature 296(2)
_cell_measurement_theta_max 28.30
_cell_measurement_theta_min 2.33
_cell_volume 2768.3(2)
_computing_cell_refinement 'Bruker SAINT'
_computing_data_collection 'Bruker APEX2'
_computing_data_reduction 'Bruker SAINT'
_computing_molecular_graphics 'Bruker SHELXTL'
_computing_publication_material 'Bruker SHELXTL'
_computing_structure_refinement 'SHELXL-2018/3 (Sheldrick, 2018)'
_computing_structure_solution 'SHELXS-97 (Sheldrick 2008)'
_diffrn_ambient_temperature 296(2)
_diffrn_measured_fraction_theta_full 1.000
_diffrn_measured_fraction_theta_max 0.992
_diffrn_measurement_device_type 'Bruker APEX-II CCD'
_diffrn_measurement_method '\f and \w scans'
_diffrn_radiation_type MoK\a
_diffrn_radiation_wavelength 0.71073
_diffrn_reflns_av_R_equivalents 0.0471
_diffrn_reflns_av_unetI/netI 0.0369
_diffrn_reflns_Laue_measured_fraction_full 1.000
_diffrn_reflns_Laue_measured_fraction_max 0.992
_diffrn_reflns_limit_h_max 46
_diffrn_reflns_limit_h_min -50
_diffrn_reflns_limit_k_max 6
_diffrn_reflns_limit_k_min -6
_diffrn_reflns_limit_l_max 23
_diffrn_reflns_limit_l_min -18
_diffrn_reflns_number 16135
_diffrn_reflns_point_group_measured_fraction_full 1.000
_diffrn_reflns_point_group_measured_fraction_max 0.992
_diffrn_reflns_theta_full 25.242
_diffrn_reflns_theta_max 28.508
_diffrn_reflns_theta_min 2.328
_exptl_absorpt_coefficient_mu 15.559
_exptl_absorpt_correction_T_max 0.7457
_exptl_absorpt_correction_T_min 0.1754
_exptl_absorpt_correction_type multi-scan
_exptl_absorpt_process_details 'SADABS V2008/1 (Bruker AXS, 2008)'
_exptl_crystal_colour colourless
_exptl_crystal_density_diffrn 2.964
_exptl_crystal_description plate
_exptl_crystal_F_000 2184
_exptl_crystal_size_max 0.900
_exptl_crystal_size_mid 0.200
_exptl_crystal_size_min 0.100
_refine_diff_density_max 1.429
_refine_diff_density_min -1.094
_refine_diff_density_rms 0.148
_refine_ls_extinction_coef 0.00085(3)
_refine_ls_extinction_expression Fc^*^=kFc[1+0.001xFc^2^\l^3^/sin(2\q)]^-1/4^
_refine_ls_extinction_method 'SHELXL-2018/3 (Sheldrick 2018)'
_refine_ls_goodness_of_fit_ref 1.026
_refine_ls_hydrogen_treatment constr
_refine_ls_matrix_type full
_refine_ls_number_parameters 137
_refine_ls_number_reflns 3481
_refine_ls_number_restraints 0
_refine_ls_restrained_S_all 1.026
_refine_ls_R_factor_all 0.0465
_refine_ls_R_factor_gt 0.0315
_refine_ls_shift/su_max 0.001
_refine_ls_shift/su_mean 0.000
_refine_ls_structure_factor_coef Fsqd
_refine_ls_weighting_details 'w=1/[\s^2^(Fo^2^)+(0.0300P)^2^+2.9329P] where P=(Fo^2^+2Fc^2^)/3'
_refine_ls_weighting_scheme calc
_refine_ls_wR_factor_gt 0.0651
_refine_ls_wR_factor_ref 0.0697
_reflns_Friedel_coverage 0.000
_reflns_number_gt 2729
_reflns_number_total 3481
_reflns_threshold_expression 'I > 2\s(I)'
_cod_data_source_file d5ce00465a2.cif
_cod_data_source_block 6
_cod_depositor_comments
;
The following automatic conversions were performed:

data item '_exptl_absorpt_correction_type' value 'multi_scan' was
changed to 'multi-scan' in accordance with the
/home/data/users/saulius/crontab/automatic-downloads/rss-feeds/RSC/lib/dictionaries/cif_core.dic
dictionary named 'cif_core.dic' version 2.4.2 last updated on
2011-04-26.

Automatic conversion script
Id: cif_fix_values 8170 2020-07-09 18:12:32Z antanas 

 Adding full bibliography for 7250429--7250439.cif.
;
_cod_original_cell_volume 2768.4(2)
_cod_original_sg_symbol_H-M 'C 2/c'
_cod_database_code 7250431
_shelx_shelxl_version_number 2018/3
_shelx_space_group_comment
; 
The symmetry employed for this shelxl refinement is uniquely defined 
by the following loop, which should always be used as a source of 
symmetry information in preference to the above space-group names. 
They are only intended as comments. 
;
_shelx_estimated_absorpt_t_min 0.025
_shelx_estimated_absorpt_t_max 0.305

loop_
_space_group_symop_operation_xyz
'x, y, z'
'-x, y, -z+1/2'
'x+1/2, y+1/2, z'
'-x+1/2, y+1/2, -z+1/2'
'-x, -y, -z'
'x, -y, z-1/2'
'-x+1/2, -y+1/2, -z'
'x+1/2, -y+1/2, z-1/2'

loop_
_atom_site_label
_atom_site_type_symbol
_atom_site_fract_x
_atom_site_fract_y
_atom_site_fract_z
_atom_site_U_iso_or_equiv
_atom_site_adp_type
_atom_site_occupancy
_atom_site_site_symmetry_order
_atom_site_calc_flag
_atom_site_refinement_flags_posn
_atom_site_refinement_flags_adp
_atom_site_refinement_flags_occupancy
_atom_site_disorder_assembly
_atom_site_disorder_group
Hg Hg -0.16192(2) 1.09812(6) -0.20410(2) 0.05429(11) Uani 1 1 d . . . . .
I1 I -0.21846(2) 0.80043(10) -0.32258(3) 0.06702(15) Uani 1 1 d . . . . .
I2 I -0.10482(2) 1.48337(8) -0.15724(2) 0.04718(12) Uani 1 1 d . . . . .
O O -0.0400(3) 0.6254(12) 0.1307(8) 0.211(6) Uani 1 1 d . . . . .
N1 N -0.16108(14) 0.9742(11) -0.0719(3) 0.0502(12) Uani 1 1 d . . . . .
N2 N -0.05393(16) 1.0682(11) 0.1469(3) 0.0566(13) Uani 1 1 d . . . . .
H2A H -0.047626 1.247622 0.149687 0.068 Uiso 1 1 calc R U . . .
C1 C -0.18878(19) 0.8024(15) -0.0697(5) 0.0615(17) Uani 1 1 d . . . . .
H1A H -0.210701 0.758993 -0.120386 0.074 Uiso 1 1 calc R U . . .
C2 C -0.1856(2) 0.6881(17) 0.0060(5) 0.074(2) Uani 1 1 d . . . . .
H2B H -0.205379 0.573314 0.006968 0.088 Uiso 1 1 calc R U . . .
C3 C -0.1527(2) 0.7475(14) 0.0796(4) 0.0613(17) Uani 1 1 d . . . . .
H3A H -0.149855 0.669194 0.130981 0.074 Uiso 1 1 calc R U . . .
C4 C -0.12363(19) 0.9211(12) 0.0788(4) 0.0492(14) Uani 1 1 d . . . . .
C5 C -0.12929(19) 1.0317(13) 0.0013(4) 0.0538(15) Uani 1 1 d . . . . .
H5A H -0.110175 1.152097 -0.000486 0.065 Uiso 1 1 calc R U . . .
C6 C -0.0882(2) 0.9876(16) 0.1590(4) 0.071(2) Uani 1 1 d . . . . .
H6A H -0.094225 1.144621 0.187852 0.085 Uiso 1 1 calc R U . . .
H6B H -0.081646 0.819826 0.195982 0.085 Uiso 1 1 calc R U . . .
C7 C -0.0327(3) 0.8768(14) 0.1322(7) 0.088(3) Uani 1 1 d . . . . .
C8 C -0.0015(2) 0.9895(16) 0.1087(5) 0.077(2) Uani 1 1 d . . . . .
H8A H 0.003035 1.192872 0.123091 0.092 Uiso 1 1 calc R U . . .
H8B H 0.022767 0.886336 0.140967 0.092 Uiso 1 1 calc R U . . .
C9 C -0.0145(2) 0.9492(14) 0.0142(6) 0.076(2) Uani 1 1 d . . . . .
H9A H -0.019625 0.745731 0.000399 0.091 Uiso 1 1 calc R U . . .
H9B H -0.038844 1.052952 -0.017311 0.091 Uiso 1 1 calc R U . . .

loop_
_atom_site_aniso_label
_atom_site_aniso_U_11
_atom_site_aniso_U_22
_atom_site_aniso_U_33
_atom_site_aniso_U_23
_atom_site_aniso_U_13
_atom_site_aniso_U_12
Hg 0.05210(17) 0.06485(17) 0.04162(15) -0.00632(10) 0.01706(11) -0.01388(11)
I1 0.0487(3) 0.0623(3) 0.0655(3) -0.0136(2) 0.0035(2) -0.00164(19)
I2 0.0434(2) 0.0434(2) 0.0487(2) -0.00009(16) 0.01511(18) -0.00076(15)
O 0.250(11) 0.034(3) 0.434(18) 0.011(6) 0.229(12) -0.002(4)
N1 0.045(3) 0.061(3) 0.048(3) -0.005(2) 0.023(2) -0.004(2)
N2 0.065(3) 0.049(3) 0.045(3) 0.002(2) 0.015(3) -0.015(3)
C1 0.047(4) 0.079(4) 0.060(4) -0.003(3) 0.025(3) -0.013(3)
C2 0.060(5) 0.097(5) 0.066(5) 0.008(4) 0.030(4) -0.022(4)
C3 0.069(4) 0.072(4) 0.056(4) 0.006(3) 0.039(4) -0.008(3)
C4 0.055(4) 0.055(3) 0.040(3) -0.005(3) 0.023(3) -0.003(3)
C5 0.056(4) 0.066(4) 0.046(4) -0.008(3) 0.028(3) -0.012(3)
C6 0.077(5) 0.085(5) 0.049(4) -0.001(4) 0.027(4) -0.025(4)
C7 0.079(5) 0.037(3) 0.143(8) 0.007(4) 0.043(6) 0.007(4)
C8 0.053(4) 0.066(4) 0.099(6) -0.013(4) 0.022(4) 0.004(3)
C9 0.045(4) 0.052(4) 0.108(7) -0.008(4) 0.014(4) -0.004(3)

loop_
_atom_type_symbol
_atom_type_description
_atom_type_scat_dispersion_real
_atom_type_scat_dispersion_imag
_atom_type_scat_source
C C 0.0033 0.0016 'International Tables Vol C Tables 4.2.6.8 and 6.1.1.4'
H H 0.0000 0.0000 'International Tables Vol C Tables 4.2.6.8 and 6.1.1.4'
N N 0.0061 0.0033 'International Tables Vol C Tables 4.2.6.8 and 6.1.1.4'
O O 0.0106 0.0060 'International Tables Vol C Tables 4.2.6.8 and 6.1.1.4'
I I -0.4742 1.8119 'International Tables Vol C Tables 4.2.6.8 and 6.1.1.4'
Hg Hg -2.3894 9.2266 'International Tables Vol C Tables 4.2.6.8 and 6.1.1.4'

loop_
_geom_angle_atom_site_label_1
_geom_angle_atom_site_label_2
_geom_angle_atom_site_label_3
_geom_angle
_geom_angle_site_symmetry_1
_geom_angle_site_symmetry_3
_geom_angle_publ_flag
N1 Hg I1 107.00(12) . . ?
N1 Hg I2 102.15(12) . . ?
I1 Hg I2 150.839(18) . . ?
C1 N1 C5 118.8(5) . . ?
C1 N1 Hg 120.4(4) . . ?
C5 N1 Hg 119.8(4) . . ?
C7 N2 C6 122.1(6) . . ?
C7 N2 H2A 118.9 . . ?
C6 N2 H2A 118.9 . . ?
N1 C1 C2 121.6(6) . . ?
N1 C1 H1A 119.2 . . ?
C2 C1 H1A 119.2 . . ?
C3 C2 C1 118.4(6) . . ?
C3 C2 H2B 120.8 . . ?
C1 C2 H2B 120.8 . . ?
C2 C3 C4 121.0(6) . . ?
C2 C3 H3A 119.5 . . ?
C4 C3 H3A 119.5 . . ?
C5 C4 C3 117.1(6) . . ?
C5 C4 C6 122.1(6) . . ?
C3 C4 C6 120.8(6) . . ?
N1 C5 C4 123.1(6) . . ?
N1 C5 H5A 118.5 . . ?
C4 C5 H5A 118.5 . . ?
N2 C6 C4 114.5(5) . . ?
N2 C6 H6A 108.6 . . ?
C4 C6 H6A 108.6 . . ?
N2 C6 H6B 108.6 . . ?
C4 C6 H6B 108.6 . . ?
H6A C6 H6B 107.6 . . ?
O C7 N2 120.4(9) . . ?
O C7 C8 122.4(9) . . ?
N2 C7 C8 117.0(6) . . ?
C9 C8 C7 109.9(7) . . ?
C9 C8 H8A 109.7 . . ?
C7 C8 H8A 109.7 . . ?
C9 C8 H8B 109.7 . . ?
C7 C8 H8B 109.7 . . ?
H8A C8 H8B 108.2 . . ?
C9 C9 C8 113.5(8) 5_575 . ?
C9 C9 H9A 108.9 5_575 . ?
C8 C9 H9A 108.9 . . ?
C9 C9 H9B 108.9 5_575 . ?
C8 C9 H9B 108.9 . . ?
H9A C9 H9B 107.7 . . ?

loop_
_geom_bond_atom_site_label_1
_geom_bond_atom_site_label_2
_geom_bond_distance
_geom_bond_site_symmetry_2
_geom_bond_publ_flag
Hg N1 2.370(5) . ?
Hg I1 2.6198(5) . ?
Hg I2 2.6481(4) . ?
O C7 1.195(9) . ?
N1 C1 1.338(8) . ?
N1 C5 1.340(8) . ?
N2 C7 1.303(9) . ?
N2 C6 1.464(9) . ?
N2 H2A 0.8600 . ?
C1 C2 1.381(9) . ?
C1 H1A 0.9300 . ?
C2 C3 1.367(10) . ?
C2 H2B 0.9300 . ?
C3 C4 1.374(9) . ?
C3 H3A 0.9300 . ?
C4 C5 1.374(8) . ?
C4 C6 1.483(9) . ?
C5 H5A 0.9300 . ?
C6 H6A 0.9700 . ?
C6 H6B 0.9700 . ?
C7 C8 1.513(12) . ?
C8 C9 1.512(11) . ?
C8 H8A 0.9700 . ?
C8 H8B 0.9700 . ?
C9 C9 1.479(15) 5_575 ?
C9 H9A 0.9700 . ?
C9 H9B 0.9700 . ?
